data_4347208
loop_
_publ_author_name
'Bortoluzzi, Marco'
'Ferretti, Eleonora'
'Marchetti, Fabio'
'Pampaloni, Guido'
'Pinzino, Calogero'
'Zacchini, Stefano'

_publ_section_title
;
 Coordination Compounds of Niobium(IV) Oxide Dihalides Including the
 Synthesis and the Crystallographic Characterization of NHC Complexes.
;
_journal_issue 9
_journal_name_full 'Inorganic chemistry'
_journal_page_first 4173
_journal_page_last 4182
_journal_paper_doi 10.1021/acs.inorgchem.5b02888
_journal_volume 55
_journal_year 2016
_chemical_formula_sum 'C45 H55 Cl2 N4 Nb O'
_chemical_formula_weight 831.74
_space_group_IT_number 15
_space_group_name_Hall '-C 2yc'
_space_group_name_H-M_alt 'C 1 2/c 1'
_symmetry_cell_setting monoclinic
_symmetry_space_group_name_H-M 'C 1 2/c 1'
_atom_sites_solution_hydrogens geom
_atom_sites_solution_primary direct
_atom_sites_solution_secondary difmap
_audit_creation_method SHELXL-97
_cell_angle_alpha 90.00
_cell_angle_beta 100.206(3)
_cell_angle_gamma 90.00
_cell_formula_units_Z 8
_cell_length_a 30.131(6)
_cell_length_b 12.795(2)
_cell_length_c 24.138(5)
_cell_measurement_reflns_used 4664
_cell_measurement_temperature 100(2)
_cell_measurement_theta_max 21.082
_cell_measurement_theta_min 2.351
_cell_volume 9159(3)
_computing_cell_refinement 'APEX2 (Bruker AXS, 2006)'
_computing_data_collection 'APEX2 (Bruker AXS, 2006)'
_computing_data_reduction 'SAINT (Bruker AXS, 2004)'
_computing_molecular_graphics 'ORTEPII (Johnson, 1996)'
_computing_publication_material 'XCIF (Bruker AXS, 2001)'
_computing_structure_refinement 'SHELXL-97 (Sheldrick, 1997)'
_computing_structure_solution 'SHELXS-97 (Sheldrick, 1990)'
_diffrn_ambient_temperature 100(2)
_diffrn_measured_fraction_theta_full 0.998
_diffrn_measured_fraction_theta_max 0.998
_diffrn_measurement_device_type 'CCD area detector'
_diffrn_measurement_method 'phi and omega scans'
_diffrn_radiation_monochromator graphite
_diffrn_radiation_source 'fine-focus sealed tube'
_diffrn_radiation_type MoK\a
_diffrn_radiation_wavelength 0.71073
_diffrn_reflns_av_R_equivalents 0.0821
_diffrn_reflns_av_unetI/netI 0.0705
_diffrn_reflns_limit_h_max 37
_diffrn_reflns_limit_h_min -37
_diffrn_reflns_limit_k_max 15
_diffrn_reflns_limit_k_min -14
_diffrn_reflns_limit_l_max 29
_diffrn_reflns_limit_l_min -29
_diffrn_reflns_number 43118
_diffrn_reflns_theta_full 26.00
_diffrn_reflns_theta_max 26.00
_diffrn_reflns_theta_min 1.37
_exptl_absorpt_coefficient_mu 0.415
_exptl_absorpt_correction_T_max 0.9597
_exptl_absorpt_correction_T_min 0.9366
_exptl_absorpt_correction_type empirical
_exptl_absorpt_process_details
; 
 Data were corrected for Lorentz polarization and absorption
 effects (empirical absorption correction SADABS).
 R(int) =  0.0927 (selected reflections only, before parameter refinement)
 R(int) =  0.0619 (selected reflections only, after parameter refinement)
;
_exptl_crystal_colour brown-green
_exptl_crystal_density_diffrn 1.206
_exptl_crystal_density_method 'not measured'
_exptl_crystal_description plate
_exptl_crystal_F_000 3488
_exptl_crystal_size_max 0.16
_exptl_crystal_size_mid 0.13
_exptl_crystal_size_min 0.10
_refine_diff_density_max 1.981
_refine_diff_density_min -0.963
_refine_diff_density_rms 0.140
_refine_ls_extinction_method none
_refine_ls_goodness_of_fit_ref 1.033
_refine_ls_hydrogen_treatment constr
_refine_ls_matrix_type full
_refine_ls_number_parameters 475
_refine_ls_number_reflns 8988
_refine_ls_number_restraints 246
_refine_ls_restrained_S_all 1.033
_refine_ls_R_factor_all 0.1094
_refine_ls_R_factor_gt 0.0742
_refine_ls_shift/su_max 0.000
_refine_ls_shift/su_mean 0.000
_refine_ls_structure_factor_coef Fsqd
_refine_ls_weighting_details 'calc w=1/[\s^2^(Fo^2^)+(0.1393P)^2^+35.4388P] where P=(Fo^2^+2Fc^2^)/3'
_refine_ls_weighting_scheme calc
_refine_ls_wR_factor_gt 0.2062
_refine_ls_wR_factor_ref 0.2383
_reflns_number_gt 6202
_reflns_number_total 8988
_reflns_threshold_expression >2sigma(I)
_cod_data_source_file ic5b02888_si_002.cif
_cod_data_source_block 3a
_cod_depositor_comments
;
The following automatic conversions were performed:

data item '_symmetry_cell_setting' value 'Monoclinic' was changed to
'monoclinic' in accordance with the
/home/saulius/struct/COD-crude-data/automatic-downloads/DataCite-retrospective/ACS/depositions/lib/dictionaries/cif_core.dic
dictionary named 'cif_core.dic' version 2.4.2 last updated on
2011-04-26.

Automatic conversion script
Id: cif_fix_values 6909 2019-04-08 15:41:33Z antanas 
;
_cod_original_sg_symbol_H-M C2/c
_cod_database_code 4347208

loop_
_symmetry_equiv_pos_as_xyz
'x, y, z'
'-x, y, -z+1/2'
'x+1/2, y+1/2, z'
'-x+1/2, y+1/2, -z+1/2'
'-x, -y, -z'
'x, -y, z-1/2'
'-x+1/2, -y+1/2, -z'
'x+1/2, -y+1/2, z-1/2'

loop_
_atom_site_label
_atom_site_type_symbol
_atom_site_fract_x
_atom_site_fract_y
_atom_site_fract_z
_atom_site_U_iso_or_equiv
_atom_site_adp_type
_atom_site_occupancy
_atom_site_symmetry_multiplicity
_atom_site_calc_flag
_atom_site_refinement_flags
_atom_site_disorder_assembly
_atom_site_disorder_group
Nb1 Nb 0.188736(16) 0.51477(4) 0.11161(2) 0.02647(18) Uani 1 1 d . . .
O1 O 0.22875(13) 0.5944(3) 0.09299(18) 0.0392(10) Uani 1 1 d . . .
Cl1 Cl 0.16204(5) 0.59860(11) 0.19049(6) 0.0342(3) Uani 1 1 d . . .
Cl2 Cl 0.18114(5) 0.36281(12) 0.04995(6) 0.0366(4) Uani 1 1 d . . .
N1 N 0.22061(15) 0.3471(4) 0.21857(19) 0.0312(11) Uani 1 1 d . . .
C1 C 0.23150(19) 0.4036(4) 0.1760(2) 0.0292(12) Uani 1 1 d . . .
N2 N 0.27597(16) 0.3776(4) 0.17740(19) 0.0301(10) Uani 1 1 d . . .
C2 C 0.2566(2) 0.2880(5) 0.2467(3) 0.0422(15) Uani 1 1 d U . .
H2 H 0.2565 0.2435 0.2782 0.051 Uiso 1 1 calc R . .
C3 C 0.2913(2) 0.3068(5) 0.2205(3) 0.0381(14) Uani 1 1 d U . .
H3 H 0.3206 0.2776 0.2294 0.046 Uiso 1 1 calc R . .
C4 C 0.30625(18) 0.4180(5) 0.1422(2) 0.0300(12) Uani 1 1 d U . .
C5 C 0.31741(19) 0.3547(5) 0.1004(2) 0.0318(12) Uani 1 1 d U . .
C6 C 0.3498(2) 0.3921(5) 0.0705(3) 0.0428(15) Uani 1 1 d U . .
H6 H 0.3585 0.3499 0.0419 0.051 Uiso 1 1 calc R . .
C7 C 0.3696(2) 0.4902(6) 0.0819(4) 0.0527(17) Uani 1 1 d U . .
C8 C 0.3569(2) 0.5501(6) 0.1229(4) 0.0514(17) Uani 1 1 d U . .
H8 H 0.3700 0.6174 0.1300 0.062 Uiso 1 1 calc R . .
C9 C 0.3254(2) 0.5164(5) 0.1550(3) 0.0437(15) Uani 1 1 d U . .
C10 C 0.2962(2) 0.2492(5) 0.0878(3) 0.0414(15) Uani 1 1 d U . .
H10A H 0.2742 0.2366 0.1126 0.062 Uiso 1 1 calc R . .
H10B H 0.3196 0.1952 0.0941 0.062 Uiso 1 1 calc R . .
H10C H 0.2808 0.2470 0.0484 0.062 Uiso 1 1 calc R . .
C11 C 0.4050(3) 0.5297(7) 0.0504(4) 0.075(3) Uani 1 1 d U . .
H11A H 0.4147 0.5997 0.0639 0.112 Uiso 1 1 calc R . .
H11B H 0.3924 0.5329 0.0101 0.112 Uiso 1 1 calc R . .
H11C H 0.4309 0.4823 0.0565 0.112 Uiso 1 1 calc R . .
C12 C 0.3134(3) 0.5816(6) 0.2020(4) 0.068(2) Uani 1 1 d U . .
H12A H 0.2911 0.5443 0.2196 0.102 Uiso 1 1 calc R . .
H12B H 0.3007 0.6484 0.1868 0.102 Uiso 1 1 calc R . .
H12C H 0.3405 0.5945 0.2301 0.102 Uiso 1 1 calc R . .
C13 C 0.1779(2) 0.3468(5) 0.2383(2) 0.0361(13) Uani 1 1 d U . .
C14 C 0.1749(2) 0.4084(5) 0.2859(3) 0.0418(14) Uani 1 1 d U . .
C15 C 0.1346(2) 0.4022(6) 0.3062(3) 0.0497(16) Uani 1 1 d U . .
H15 H 0.1312 0.4443 0.3377 0.060 Uiso 1 1 calc R . .
C16 C 0.0997(2) 0.3390(6) 0.2836(3) 0.0500(16) Uani 1 1 d U . .
C17 C 0.1043(2) 0.2791(6) 0.2363(3) 0.0452(15) Uani 1 1 d U . .
H17 H 0.0799 0.2361 0.2195 0.054 Uiso 1 1 calc R . .
C18 C 0.1439(2) 0.2804(5) 0.2130(2) 0.0365(13) Uani 1 1 d U . .
C19 C 0.2135(3) 0.4758(6) 0.3132(3) 0.0511(18) Uani 1 1 d U . .
H19A H 0.2385 0.4693 0.2925 0.077 Uiso 1 1 calc R . .
H19B H 0.2234 0.4532 0.3522 0.077 Uiso 1 1 calc R . .
H19C H 0.2036 0.5489 0.3128 0.077 Uiso 1 1 calc R . .
C20 C 0.0573(3) 0.3352(8) 0.3081(3) 0.068(2) Uani 1 1 d U . .
H20A H 0.0603 0.3819 0.3407 0.103 Uiso 1 1 calc R . .
H20B H 0.0522 0.2636 0.3199 0.103 Uiso 1 1 calc R . .
H20C H 0.0317 0.3576 0.2797 0.103 Uiso 1 1 calc R . .
C21 C 0.1492(2) 0.2118(5) 0.1654(3) 0.0436(16) Uani 1 1 d U . .
H21A H 0.1215 0.1713 0.1538 0.065 Uiso 1 1 calc R . .
H21B H 0.1745 0.1639 0.1770 0.065 Uiso 1 1 calc R . .
H21C H 0.1550 0.2545 0.1338 0.065 Uiso 1 1 calc R . .
N3 N 0.08178(15) 0.5421(4) 0.0421(2) 0.0303(11) Uani 1 1 d . . .
C31 C 0.12292(18) 0.5844(4) 0.0592(2) 0.0281(12) Uani 1 1 d . . .
N4 N 0.11693(15) 0.6869(4) 0.0431(2) 0.0297(11) Uani 1 1 d . . .
C32 C 0.0505(2) 0.6136(5) 0.0160(3) 0.0422(15) Uani 1 1 d U . .
H32 H 0.0197 0.6008 0.0006 0.051 Uiso 1 1 calc R . .
C33 C 0.0727(2) 0.7054(5) 0.0167(3) 0.0414(15) Uani 1 1 d U . .
H33 H 0.0605 0.7702 0.0020 0.050 Uiso 1 1 calc R . .
C34 C 0.06921(17) 0.4327(4) 0.0469(2) 0.0302(12) Uani 1 1 d U . .
C35 C 0.05284(18) 0.4016(5) 0.0942(2) 0.0324(13) Uani 1 1 d U . .
C36 C 0.03938(19) 0.2972(5) 0.0961(3) 0.0358(13) Uani 1 1 d U . .
H36 H 0.0277 0.2736 0.1280 0.043 Uiso 1 1 calc R . .
C37 C 0.0425(2) 0.2271(5) 0.0535(3) 0.0414(14) Uani 1 1 d U . .
C38 C 0.0580(2) 0.2640(5) 0.0059(3) 0.0415(15) Uani 1 1 d U . .
H38 H 0.0593 0.2173 -0.0243 0.050 Uiso 1 1 calc R . .
C39 C 0.07163(19) 0.3671(5) 0.0014(3) 0.0354(13) Uani 1 1 d U . .
C40 C 0.0480(2) 0.4750(5) 0.1402(3) 0.0408(15) Uani 1 1 d U . .
H40A H 0.0357 0.4378 0.1695 0.061 Uiso 1 1 calc R . .
H40B H 0.0275 0.5319 0.1252 0.061 Uiso 1 1 calc R . .
H40C H 0.0776 0.5041 0.1563 0.061 Uiso 1 1 calc R . .
C41 C 0.0287(3) 0.1152(5) 0.0584(4) 0.060(2) Uani 1 1 d U . .
H41A H 0.0186 0.1048 0.0945 0.090 Uiso 1 1 calc R . .
H41B H 0.0544 0.0694 0.0564 0.090 Uiso 1 1 calc R . .
H41C H 0.0039 0.0983 0.0275 0.090 Uiso 1 1 calc R . .
C42 C 0.0869(2) 0.4061(6) -0.0505(3) 0.0473(17) Uani 1 1 d U . .
H42A H 0.0859 0.3489 -0.0776 0.071 Uiso 1 1 calc R . .
H42B H 0.1178 0.4324 -0.0407 0.071 Uiso 1 1 calc R . .
H42C H 0.0669 0.4627 -0.0671 0.071 Uiso 1 1 calc R . .
C43 C 0.15044(18) 0.7679(4) 0.0467(2) 0.0290(12) Uani 1 1 d U . .
C44 C 0.1513(2) 0.8464(5) 0.0859(3) 0.0360(13) Uani 1 1 d U . .
C45 C 0.1798(2) 0.9313(5) 0.0837(3) 0.0418(14) Uani 1 1 d U . .
H45 H 0.1809 0.9863 0.1103 0.050 Uiso 1 1 calc R . .
C46 C 0.2069(2) 0.9357(5) 0.0421(3) 0.0417(14) Uani 1 1 d U . .
C47 C 0.2057(2) 0.8554(5) 0.0041(3) 0.0380(14) Uani 1 1 d U . .
H47 H 0.2247 0.8586 -0.0233 0.046 Uiso 1 1 calc R . .
C48 C 0.1775(2) 0.7696(5) 0.0045(2) 0.0349(13) Uani 1 1 d U . .
C49 C 0.1199(2) 0.8453(6) 0.1289(3) 0.0466(16) Uani 1 1 d U . .
H49A H 0.1023 0.7805 0.1251 0.070 Uiso 1 1 calc R . .
H49B H 0.0995 0.9054 0.1225 0.070 Uiso 1 1 calc R . .
H49C H 0.1378 0.8494 0.1669 0.070 Uiso 1 1 calc R . .
C50 C 0.2372(2) 1.0296(5) 0.0390(3) 0.0480(17) Uani 1 1 d U . .
H50A H 0.2336 1.0794 0.0688 0.072 Uiso 1 1 calc R . .
H50B H 0.2288 1.0634 0.0022 0.072 Uiso 1 1 calc R . .
H50C H 0.2687 1.0067 0.0441 0.072 Uiso 1 1 calc R . .
C51 C 0.1743(2) 0.6863(5) -0.0395(3) 0.0407(15) Uani 1 1 d U . .
H51A H 0.1525 0.6332 -0.0325 0.061 Uiso 1 1 calc R . .
H51B H 0.2039 0.6539 -0.0380 0.061 Uiso 1 1 calc R . .
H51C H 0.1643 0.7173 -0.0767 0.061 Uiso 1 1 calc R . .
C101 C 0.0385(7) 0.0264(16) 0.2573(8) 0.093(6) Uiso 0.50 1 d PDU A -1
H10D H 0.0704 0.0458 0.2665 0.140 Uiso 0.50 1 calc PR A -1
H10E H 0.0293 -0.0068 0.2901 0.140 Uiso 0.50 1 calc PR A -1
H10F H 0.0203 0.0892 0.2471 0.140 Uiso 0.50 1 calc PR A -1
C102 C 0.0316(7) -0.049(2) 0.2083(11) 0.150(6) Uiso 0.50 1 d PDU A -1
H10G H 0.0520 -0.1099 0.2180 0.180 Uiso 0.50 1 calc PR A -1
H10H H 0.0403 -0.0144 0.1752 0.180 Uiso 0.50 1 calc PR A -1
C103 C -0.0165(7) -0.0894(16) 0.1921(11) 0.166(6) Uiso 0.50 1 d PDU A -1
H10I H -0.0323 -0.0469 0.1603 0.199 Uiso 0.50 1 calc PR A -1
H10J H -0.0323 -0.0790 0.2243 0.199 Uiso 0.50 1 calc PR A -1
C104 C -0.0200(10) -0.2049(18) 0.1750(10) 0.181(7) Uiso 0.50 1 d PDU A -1
H10K H 0.0052 -0.2221 0.1553 0.218 Uiso 0.50 1 calc PR A -1
H10L H -0.0485 -0.2158 0.1481 0.218 Uiso 0.50 1 calc PR A -1
C105 C -0.0187(8) -0.280(2) 0.2247(13) 0.191(7) Uiso 0.50 1 d PDU A -1
H10M H -0.0073 -0.2424 0.2602 0.229 Uiso 0.50 1 calc PR A -1
H10N H 0.0025 -0.3378 0.2212 0.229 Uiso 0.50 1 calc PR A -1
C106 C -0.0654(8) -0.3261(19) 0.2276(10) 0.116(7) Uiso 0.50 1 d PDU A -1
H10O H -0.0705 -0.3238 0.2666 0.174 Uiso 0.50 1 calc PR A -1
H10P H -0.0667 -0.3987 0.2145 0.174 Uiso 0.50 1 calc PR A -1
H10Q H -0.0887 -0.2851 0.2036 0.174 Uiso 0.50 1 calc PR A -1

loop_
_atom_site_aniso_label
_atom_site_aniso_U_11
_atom_site_aniso_U_22
_atom_site_aniso_U_33
_atom_site_aniso_U_23
_atom_site_aniso_U_13
_atom_site_aniso_U_12
Nb1 0.0217(3) 0.0264(3) 0.0292(3) 0.0020(2) -0.00138(19) -0.0034(2)
O1 0.026(2) 0.041(3) 0.049(3) 0.011(2) 0.0021(18) -0.0059(18)
Cl1 0.0350(8) 0.0321(8) 0.0331(7) -0.0039(6) -0.0007(6) 0.0011(6)
Cl2 0.0341(8) 0.0402(9) 0.0329(7) -0.0063(6) -0.0011(6) 0.0018(6)
N1 0.024(2) 0.038(3) 0.030(2) 0.004(2) -0.0021(19) 0.004(2)
C1 0.025(3) 0.032(3) 0.028(3) -0.004(2) 0.000(2) -0.005(2)
N2 0.027(2) 0.030(3) 0.030(2) 0.001(2) -0.0030(19) -0.001(2)
C2 0.042(4) 0.046(4) 0.036(3) 0.007(3) 0.003(3) 0.009(3)
C3 0.033(3) 0.039(3) 0.037(3) 0.004(3) -0.007(3) 0.008(3)
C4 0.020(3) 0.030(3) 0.037(3) 0.001(2) -0.003(2) -0.002(2)
C5 0.025(3) 0.029(3) 0.040(3) 0.002(2) 0.001(2) -0.001(2)
C6 0.033(3) 0.045(3) 0.051(3) 0.016(3) 0.010(3) 0.009(3)
C7 0.030(3) 0.047(4) 0.081(4) 0.029(3) 0.010(3) 0.005(3)
C8 0.028(3) 0.032(3) 0.092(5) 0.013(3) 0.003(3) -0.006(3)
C9 0.025(3) 0.032(3) 0.067(4) -0.005(3) -0.009(3) -0.001(2)
C10 0.038(4) 0.034(4) 0.051(4) -0.009(3) 0.006(3) -0.007(3)
C11 0.035(4) 0.071(6) 0.122(7) 0.054(5) 0.025(4) 0.007(4)
C12 0.046(4) 0.051(5) 0.097(6) -0.042(4) -0.013(4) -0.006(4)
C13 0.035(3) 0.042(3) 0.029(3) 0.009(2) 0.002(2) 0.009(3)
C14 0.045(3) 0.051(4) 0.028(3) 0.005(3) 0.002(2) 0.014(3)
C15 0.051(4) 0.064(4) 0.034(3) 0.004(3) 0.008(3) 0.019(3)
C16 0.037(3) 0.070(4) 0.044(3) 0.018(3) 0.007(3) 0.019(3)
C17 0.033(3) 0.055(4) 0.046(3) 0.020(3) 0.003(3) 0.008(3)
C18 0.032(3) 0.041(3) 0.034(3) 0.012(2) 0.000(2) 0.002(2)
C19 0.058(5) 0.055(4) 0.036(4) -0.007(3) -0.003(3) 0.005(4)
C20 0.049(4) 0.105(7) 0.056(4) 0.022(4) 0.026(4) 0.026(5)
C21 0.038(4) 0.049(4) 0.040(3) 0.004(3) -0.002(3) -0.004(3)
N3 0.021(2) 0.026(3) 0.039(3) 0.008(2) -0.004(2) -0.0055(19)
C31 0.025(3) 0.029(3) 0.029(3) 0.005(2) 0.001(2) -0.008(2)
N4 0.020(2) 0.027(3) 0.039(3) 0.005(2) -0.0021(19) -0.0049(19)
C32 0.022(3) 0.038(3) 0.060(4) 0.017(3) -0.009(3) -0.006(3)
C33 0.023(3) 0.037(3) 0.060(4) 0.017(3) -0.006(3) 0.000(2)
C34 0.017(2) 0.029(3) 0.039(3) 0.004(2) -0.012(2) -0.006(2)
C35 0.019(3) 0.033(3) 0.040(3) 0.006(2) -0.008(2) -0.006(2)
C36 0.023(3) 0.034(3) 0.046(3) 0.012(3) -0.004(2) -0.007(2)
C37 0.033(3) 0.029(3) 0.057(4) 0.005(3) -0.007(3) -0.007(2)
C38 0.033(3) 0.037(3) 0.049(3) -0.006(3) -0.009(3) -0.004(3)
C39 0.026(3) 0.036(3) 0.040(3) -0.003(2) -0.006(2) -0.004(2)
C40 0.031(3) 0.042(4) 0.048(4) 0.005(3) 0.003(3) -0.006(3)
C41 0.052(4) 0.031(4) 0.092(6) 0.003(4) -0.001(4) -0.013(3)
C42 0.040(4) 0.063(5) 0.037(3) 0.001(3) -0.001(3) -0.005(3)
C43 0.026(3) 0.023(3) 0.035(3) 0.005(2) -0.003(2) -0.005(2)
C44 0.036(3) 0.028(3) 0.042(3) 0.004(2) 0.001(2) -0.001(2)
C45 0.043(3) 0.028(3) 0.051(3) -0.003(3) -0.002(3) -0.007(3)
C46 0.034(3) 0.037(3) 0.050(3) 0.008(3) -0.003(3) -0.013(3)
C47 0.031(3) 0.039(3) 0.043(3) 0.004(3) 0.005(2) -0.009(3)
C48 0.029(3) 0.036(3) 0.037(3) 0.008(2) -0.002(2) -0.004(2)
C49 0.048(4) 0.046(4) 0.048(4) -0.005(3) 0.014(3) 0.001(3)
C50 0.048(4) 0.033(4) 0.059(4) 0.004(3) -0.001(3) -0.019(3)
C51 0.040(4) 0.042(4) 0.038(3) 0.002(3) 0.004(3) -0.007(3)

loop_
_atom_type_symbol
_atom_type_description
_atom_type_scat_dispersion_real
_atom_type_scat_dispersion_imag
_atom_type_scat_source
C C 0.0033 0.0016 'International Tables Vol C Tables 4.2.6.8 and 6.1.1.4'
H H 0.0000 0.0000 'International Tables Vol C Tables 4.2.6.8 and 6.1.1.4'
N N 0.0061 0.0033 'International Tables Vol C Tables 4.2.6.8 and 6.1.1.4'
O O 0.0106 0.0060 'International Tables Vol C Tables 4.2.6.8 and 6.1.1.4'
Cl Cl 0.1484 0.1585 'International Tables Vol C Tables 4.2.6.8 and 6.1.1.4'
Nb Nb -2.0727 0.6215 'International Tables Vol C Tables 4.2.6.8 and 6.1.1.4'

loop_
_geom_angle_atom_site_label_1
_geom_angle_atom_site_label_2
_geom_angle_atom_site_label_3
_geom_angle
O1 Nb1 C1 102.1(2)
O1 Nb1 C31 101.66(19)
C1 Nb1 C31 156.22(19)
O1 Nb1 Cl2 108.15(16)
C1 Nb1 Cl2 84.32(14)
C31 Nb1 Cl2 89.70(15)
O1 Nb1 Cl1 106.85(16)
C1 Nb1 Cl1 88.13(14)
C31 Nb1 Cl1 83.65(14)
Cl2 Nb1 Cl1 144.99(6)
C1 N1 C2 112.9(5)
C1 N1 C13 127.2(5)
C2 N1 C13 119.8(5)
N1 C1 N2 102.8(5)
N1 C1 Nb1 131.3(4)
N2 C1 Nb1 125.9(4)
C1 N2 C3 111.5(5)
C1 N2 C4 127.7(5)
C3 N2 C4 120.7(5)
C3 C2 N1 106.1(5)
C3 C2 H2 127.0
N1 C2 H2 127.0
C2 C3 N2 106.8(5)
C2 C3 H3 126.6
N2 C3 H3 126.6
C5 C4 C9 123.1(6)
C5 C4 N2 118.6(5)
C9 C4 N2 118.1(6)
C4 C5 C6 117.4(6)
C4 C5 C10 121.7(5)
C6 C5 C10 120.9(6)
C7 C6 C5 121.2(7)
C7 C6 H6 119.4
C5 C6 H6 119.4
C8 C7 C6 119.1(7)
C8 C7 C11 119.7(7)
C6 C7 C11 121.2(8)
C7 C8 C9 122.4(7)
C7 C8 H8 118.8
C9 C8 H8 118.8
C4 C9 C8 116.8(7)
C4 C9 C12 121.5(7)
C8 C9 C12 121.7(7)
C5 C10 H10A 109.5
C5 C10 H10B 109.5
H10A C10 H10B 109.5
C5 C10 H10C 109.5
H10A C10 H10C 109.5
H10B C10 H10C 109.5
C7 C11 H11A 109.5
C7 C11 H11B 109.5
H11A C11 H11B 109.5
C7 C11 H11C 109.5
H11A C11 H11C 109.5
H11B C11 H11C 109.5
C9 C12 H12A 109.5
C9 C12 H12B 109.5
H12A C12 H12B 109.5
C9 C12 H12C 109.5
H12A C12 H12C 109.5
H12B C12 H12C 109.5
C18 C13 C14 123.4(6)
C18 C13 N1 119.2(5)
C14 C13 N1 117.2(6)
C15 C14 C13 116.3(7)
C15 C14 C19 122.3(6)
C13 C14 C19 121.4(6)
C16 C15 C14 123.5(7)
C16 C15 H15 118.2
C14 C15 H15 118.2
C15 C16 C17 118.0(6)
C15 C16 C20 120.8(7)
C17 C16 C20 121.2(7)
C16 C17 C18 122.2(7)
C16 C17 H17 118.9
C18 C17 H17 118.9
C13 C18 C17 116.4(6)
C13 C18 C21 122.3(6)
C17 C18 C21 121.3(6)
C14 C19 H19A 109.5
C14 C19 H19B 109.5
H19A C19 H19B 109.5
C14 C19 H19C 109.5
H19A C19 H19C 109.5
H19B C19 H19C 109.5
C16 C20 H20A 109.5
C16 C20 H20B 109.5
H20A C20 H20B 109.5
C16 C20 H20C 109.5
H20A C20 H20C 109.5
H20B C20 H20C 109.5
C18 C21 H21A 109.5
C18 C21 H21B 109.5
H21A C21 H21B 109.5
C18 C21 H21C 109.5
H21A C21 H21C 109.5
H21B C21 H21C 109.5
C31 N3 C32 112.9(5)
C31 N3 C34 126.7(5)
C32 N3 C34 120.3(4)
N3 C31 N4 103.3(5)
N3 C31 Nb1 131.2(4)
N4 C31 Nb1 125.2(4)
C31 N4 C33 111.1(5)
C31 N4 C43 128.1(5)
C33 N4 C43 120.6(5)
C33 C32 N3 105.8(5)
C33 C32 H32 127.1
N3 C32 H32 127.1
C32 C33 N4 106.9(5)
C32 C33 H33 126.5
N4 C33 H33 126.5
C35 C34 C39 123.6(5)
C35 C34 N3 118.6(5)
C39 C34 N3 117.7(5)
C34 C35 C36 116.9(6)
C34 C35 C40 122.3(5)
C36 C35 C40 120.8(6)
C37 C36 C35 122.4(6)
C37 C36 H36 118.8
C35 C36 H36 118.8
C36 C37 C38 118.1(6)
C36 C37 C41 120.2(7)
C38 C37 C41 121.7(7)
C39 C38 C37 122.1(6)
C39 C38 H38 119.0
C37 C38 H38 119.0
C38 C39 C34 116.9(6)
C38 C39 C42 121.4(6)
C34 C39 C42 121.7(6)
C35 C40 H40A 109.5
C35 C40 H40B 109.5
H40A C40 H40B 109.5
C35 C40 H40C 109.5
H40A C40 H40C 109.5
H40B C40 H40C 109.5
C37 C41 H41A 109.5
C37 C41 H41B 109.5
H41A C41 H41B 109.5
C37 C41 H41C 109.5
H41A C41 H41C 109.5
H41B C41 H41C 109.5
C39 C42 H42A 109.5
C39 C42 H42B 109.5
H42A C42 H42B 109.5
C39 C42 H42C 109.5
H42A C42 H42C 109.5
H42B C42 H42C 109.5
C44 C43 C48 122.8(5)
C44 C43 N4 119.5(5)
C48 C43 N4 117.2(5)
C43 C44 C45 118.5(6)
C43 C44 C49 121.7(5)
C45 C44 C49 119.7(6)
C44 C45 C46 120.1(6)
C44 C45 H45 119.9
C46 C45 H45 119.9
C47 C46 C45 119.7(6)
C47 C46 C50 120.4(6)
C45 C46 C50 119.9(6)
C46 C47 C48 122.2(6)
C46 C47 H47 118.9
C48 C47 H47 118.9
C47 C48 C43 116.6(6)
C47 C48 C51 121.4(6)
C43 C48 C51 121.9(5)
C44 C49 H49A 109.5
C44 C49 H49B 109.5
H49A C49 H49B 109.5
C44 C49 H49C 109.5
H49A C49 H49C 109.5
H49B C49 H49C 109.5
C46 C50 H50A 109.5
C46 C50 H50B 109.5
H50A C50 H50B 109.5
C46 C50 H50C 109.5
H50A C50 H50C 109.5
H50B C50 H50C 109.5
C48 C51 H51A 109.5
C48 C51 H51B 109.5
H51A C51 H51B 109.5
C48 C51 H51C 109.5
H51A C51 H51C 109.5
H51B C51 H51C 109.5
C102 C101 H10D 109.5
C102 C101 H10E 109.5
H10D C101 H10E 109.5
C102 C101 H10F 109.5
H10D C101 H10F 109.5
H10E C101 H10F 109.5
C101 C102 C103 114.2(10)
C101 C102 H10G 108.7
C103 C102 H10G 108.7
C101 C102 H10H 108.7
C103 C102 H10H 108.7
H10G C102 H10H 107.6
C102 C103 C104 114.2(10)
C102 C103 H10I 108.7
C104 C103 H10I 108.7
C102 C103 H10J 108.7
C104 C103 H10J 108.7
H10I C103 H10J 107.6
C103 C104 C105 113.8(10)
C103 C104 H10K 108.8
C105 C104 H10K 108.8
C103 C104 H10L 108.8
C105 C104 H10L 108.8
H10K C104 H10L 107.7
C104 C105 C106 112.3(9)
C104 C105 H10M 109.1
C106 C105 H10M 109.1
C104 C105 H10N 109.1
C106 C105 H10N 109.1
H10M C105 H10N 107.9
C105 C106 H10O 109.5
C105 C106 H10P 109.5
H10O C106 H10P 109.5
C105 C106 H10Q 109.5
H10O C106 H10Q 109.5
H10P C106 H10Q 109.5

loop_
_geom_bond_atom_site_label_1
_geom_bond_atom_site_label_2
_geom_bond_distance
Nb1 O1 1.699(4)
Nb1 C1 2.322(6)
Nb1 C31 2.332(5)
Nb1 Cl2 2.4348(16)
Nb1 Cl1 2.4425(15)
N1 C1 1.343(7)
N1 C2 1.397(7)
N1 C13 1.448(8)
C1 N2 1.375(7)
N2 C3 1.395(7)
N2 C4 1.448(7)
C2 C3 1.334(9)
C2 H2 0.9500
C3 H3 0.9500
C4 C5 1.380(8)
C4 C9 1.396(8)
C5 C6 1.397(8)
C5 C10 1.502(8)
C6 C7 1.397(10)
C6 H6 0.9500
C7 C8 1.359(11)
C7 C11 1.503(10)
C8 C9 1.396(10)
C8 H8 0.9500
C9 C12 1.503(11)
C10 H10A 0.9800
C10 H10B 0.9800
C10 H10C 0.9800
C11 H11A 0.9800
C11 H11B 0.9800
C11 H11C 0.9800
C12 H12A 0.9800
C12 H12B 0.9800
C12 H12C 0.9800
C13 C18 1.387(9)
C13 C14 1.410(9)
C14 C15 1.390(10)
C14 C19 1.503(10)
C15 C16 1.362(10)
C15 H15 0.9500
C16 C17 1.402(10)
C16 C20 1.499(10)
C17 C18 1.406(9)
C17 H17 0.9500
C18 C21 1.477(9)
C19 H19A 0.9800
C19 H19B 0.9800
C19 H19C 0.9800
C20 H20A 0.9800
C20 H20B 0.9800
C20 H20C 0.9800
C21 H21A 0.9800
C21 H21B 0.9800
C21 H21C 0.9800
N3 C31 1.349(7)
N3 C32 1.384(7)
N3 C34 1.460(7)
C31 N4 1.369(7)
N4 C33 1.391(7)
N4 C43 1.440(7)
C32 C33 1.351(9)
C32 H32 0.9500
C33 H33 0.9500
C34 C35 1.379(8)
C34 C39 1.394(8)
C35 C36 1.399(8)
C35 C40 1.483(9)
C36 C37 1.381(9)
C36 H36 0.9500
C37 C38 1.395(10)
C37 C41 1.502(9)
C38 C39 1.391(9)
C38 H38 0.9500
C39 C42 1.495(9)
C40 H40A 0.9800
C40 H40B 0.9800
C40 H40C 0.9800
C41 H41A 0.9800
C41 H41B 0.9800
C41 H41C 0.9800
C42 H42A 0.9800
C42 H42B 0.9800
C42 H42C 0.9800
C43 C44 1.377(8)
C43 C48 1.412(8)
C44 C45 1.393(8)
C44 C49 1.522(9)
C45 C46 1.403(9)
C45 H45 0.9500
C46 C47 1.373(9)
C46 C50 1.518(8)
C47 C48 1.389(8)
C47 H47 0.9500
C48 C51 1.495(9)
C49 H49A 0.9800
C49 H49B 0.9800
C49 H49C 0.9800
C50 H50A 0.9800
C50 H50B 0.9800
C50 H50C 0.9800
C51 H51A 0.9800
C51 H51B 0.9800
C51 H51C 0.9800
C101 C102 1.516(9)
C101 H10D 0.9800
C101 H10E 0.9800
C101 H10F 0.9800
C102 C103 1.520(9)
C102 H10G 0.9900
C102 H10H 0.9900
C103 C104 1.533(10)
C103 H10I 0.9900
C103 H10J 0.9900
C104 C105 1.533(9)
C104 H10K 0.9900
C104 H10L 0.9900
C105 C106 1.537(9)
C105 H10M 0.9900
C105 H10N 0.9900
C106 H10O 0.9800
C106 H10P 0.9800
C106 H10Q 0.9800

loop_
_geom_torsion_atom_site_label_1
_geom_torsion_atom_site_label_2
_geom_torsion_atom_site_label_3
_geom_torsion_atom_site_label_4
_geom_torsion
C2 N1 C1 N2 0.7(6)
C13 N1 C1 N2 177.3(5)
C2 N1 C1 Nb1 178.7(4)
C13 N1 C1 Nb1 -4.7(9)
O1 Nb1 C1 N1 155.4(5)
C31 Nb1 C1 N1 -21.1(8)
Cl2 Nb1 C1 N1 -97.2(5)
Cl1 Nb1 C1 N1 48.5(5)
O1 Nb1 C1 N2 -27.0(5)
C31 Nb1 C1 N2 156.6(5)
Cl2 Nb1 C1 N2 80.4(4)
Cl1 Nb1 C1 N2 -133.8(5)
N1 C1 N2 C3 -0.2(6)
Nb1 C1 N2 C3 -178.4(4)
N1 C1 N2 C4 -177.5(5)
Nb1 C1 N2 C4 4.3(8)
C1 N1 C2 C3 -0.9(7)
C13 N1 C2 C3 -177.8(5)
N1 C2 C3 N2 0.7(7)
C1 N2 C3 C2 -0.3(7)
C4 N2 C3 C2 177.2(5)
C1 N2 C4 C5 -106.2(7)
C3 N2 C4 C5 76.8(7)
C1 N2 C4 C9 78.6(7)
C3 N2 C4 C9 -98.5(7)
C9 C4 C5 C6 0.7(9)
N2 C4 C5 C6 -174.3(5)
C9 C4 C5 C10 179.9(6)
N2 C4 C5 C10 4.9(8)
C4 C5 C6 C7 -0.9(9)
C10 C5 C6 C7 179.8(6)
C5 C6 C7 C8 0.0(10)
C5 C6 C7 C11 179.0(6)
C6 C7 C8 C9 1.2(11)
C11 C7 C8 C9 -177.8(7)
C5 C4 C9 C8 0.5(9)
N2 C4 C9 C8 175.5(5)
C5 C4 C9 C12 -178.1(6)
N2 C4 C9 C12 -3.1(9)
C7 C8 C9 C4 -1.5(10)
C7 C8 C9 C12 177.1(7)
C1 N1 C13 C18 86.7(8)
C2 N1 C13 C18 -96.9(7)
C1 N1 C13 C14 -98.6(7)
C2 N1 C13 C14 77.8(7)
C18 C13 C14 C15 -1.8(9)
N1 C13 C14 C15 -176.2(5)
C18 C13 C14 C19 177.4(6)
N1 C13 C14 C19 3.0(9)
C13 C14 C15 C16 1.6(10)
C19 C14 C15 C16 -177.6(6)
C14 C15 C16 C17 -1.6(10)
C14 C15 C16 C20 179.3(7)
C15 C16 C17 C18 1.7(10)
C20 C16 C17 C18 -179.2(6)
C14 C13 C18 C17 1.9(9)
N1 C13 C18 C17 176.2(5)
C14 C13 C18 C21 -176.1(6)
N1 C13 C18 C21 -1.7(8)
C16 C17 C18 C13 -1.8(9)
C16 C17 C18 C21 176.2(6)
C32 N3 C31 N4 0.2(7)
C34 N3 C31 N4 177.7(5)
C32 N3 C31 Nb1 174.3(5)
C34 N3 C31 Nb1 -8.2(9)
O1 Nb1 C31 N3 158.2(5)
C1 Nb1 C31 N3 -25.3(9)
Cl2 Nb1 C31 N3 49.7(5)
Cl1 Nb1 C31 N3 -95.8(5)
O1 Nb1 C31 N4 -28.8(5)
C1 Nb1 C31 N4 147.6(5)
Cl2 Nb1 C31 N4 -137.3(5)
Cl1 Nb1 C31 N4 77.1(5)
N3 C31 N4 C33 -0.1(7)
Nb1 C31 N4 C33 -174.6(4)
N3 C31 N4 C43 -174.8(5)
Nb1 C31 N4 C43 10.7(8)
C31 N3 C32 C33 -0.2(8)
C34 N3 C32 C33 -177.9(6)
N3 C32 C33 N4 0.2(8)
C31 N4 C33 C32 -0.1(8)
C43 N4 C33 C32 175.1(6)
C31 N3 C34 C35 91.7(7)
C32 N3 C34 C35 -90.9(7)
C31 N3 C34 C39 -92.5(7)
C32 N3 C34 C39 84.8(7)
C39 C34 C35 C36 1.9(8)
N3 C34 C35 C36 177.4(5)
C39 C34 C35 C40 -176.0(5)
N3 C34 C35 C40 -0.5(8)
C34 C35 C36 C37 0.6(8)
C40 C35 C36 C37 178.5(5)
C35 C36 C37 C38 -2.6(9)
C35 C36 C37 C41 178.4(6)
C36 C37 C38 C39 2.2(9)
C41 C37 C38 C39 -178.8(6)
C37 C38 C39 C34 0.1(9)
C37 C38 C39 C42 -178.2(6)
C35 C34 C39 C38 -2.2(8)
N3 C34 C39 C38 -177.8(5)
C35 C34 C39 C42 176.1(5)
N3 C34 C39 C42 0.5(8)
C31 N4 C43 C44 -108.1(7)
C33 N4 C43 C44 77.6(7)
C31 N4 C43 C48 79.6(7)
C33 N4 C43 C48 -94.7(7)
C48 C43 C44 C45 0.4(9)
N4 C43 C44 C45 -171.4(5)
C48 C43 C44 C49 176.6(6)
N4 C43 C44 C49 4.8(8)
C43 C44 C45 C46 -0.1(9)
C49 C44 C45 C46 -176.4(6)
C44 C45 C46 C47 -0.8(10)
C44 C45 C46 C50 178.6(6)
C45 C46 C47 C48 1.4(10)
C50 C46 C47 C48 -178.0(6)
C46 C47 C48 C43 -1.0(9)
C46 C47 C48 C51 175.9(6)
C44 C43 C48 C47 0.1(8)
N4 C43 C48 C47 172.2(5)
C44 C43 C48 C51 -176.8(5)
N4 C43 C48 C51 -4.8(8)
C101 C102 C103 C104 -142(2)
C102 C103 C104 C105 87(3)
C103 C104 C105 C106 105(3)
